data_7003550
loop_
_publ_author_name
'Breunig, Hans J.'
'K\"onigsmann, Lucia'
'Lork, Enno'
'Nema, Mihai'
'Philipp, Nicky'
'Silvestru, Cristian'
'Soran, Albert'
'Varga, Richard A.'
'Wagner, Roxana'

_publ_section_title
;
 Hypervalent organobismuth(iii) carbonate, chalcogenides and halides
 with the pendant arm ligands 2-(Me2NCH2)C6H4 and 2,6-(Me2NCH2)2C6H3
;
_journal_issue 14
_journal_name_full 'Dalton Transactions'
_journal_page_first 1831
_journal_page_last 1842
_journal_paper_doi 10.1039/b717127g
_journal_year 2008
_chemical_formula_moiety 'C24 H38 Bi2 N4 S2'
_chemical_formula_sum 'C24 H38 Bi2 N4 S2'
_chemical_formula_weight 864.66
_chemical_name_systematic
;
?
;
_space_group_IT_number 14
_symmetry_cell_setting monoclinic
_symmetry_space_group_name_Hall '-P 2yn'
_symmetry_space_group_name_H-M 'P 1 21/n 1'
_atom_sites_solution_hydrogens geom
_atom_sites_solution_primary direct
_atom_sites_solution_secondary difmap
_audit_creation_method SHELXL-97
_cell_angle_alpha 90.00
_cell_angle_beta 99.094(5)
_cell_angle_gamma 90.00
_cell_formula_units_Z 2
_cell_length_a 6.435(2)
_cell_length_b 11.581(4)
_cell_length_c 19.000(6)
_cell_measurement_reflns_used 4148
_cell_measurement_temperature 297(2)
_cell_measurement_theta_max 26.10
_cell_measurement_theta_min 2.79
_cell_volume 1398.2(8)
_computing_cell_refinement 'Bruker SMART'
_computing_data_collection 'Bruker SMART'
_computing_data_reduction 'Bruker SAINT'
_computing_molecular_graphics 'Bruker SHELXTL'
_computing_publication_material 'Bruker SHELXTL'
_computing_structure_refinement 'Bruker SHELXTL'
_computing_structure_solution 'Bruker SHELXTL'
_diffrn_ambient_temperature 297(2)
_diffrn_measured_fraction_theta_full 0.998
_diffrn_measured_fraction_theta_max 0.998
_diffrn_measurement_device_type 'CCD area detector'
_diffrn_measurement_method 'phi and omega scans'
_diffrn_radiation_monochromator graphite
_diffrn_radiation_source 'fine-focus sealed tube'
_diffrn_radiation_type MoK\a
_diffrn_radiation_wavelength 0.71073
_diffrn_reflns_av_R_equivalents 0.0402
_diffrn_reflns_av_sigmaI/netI 0.0374
_diffrn_reflns_limit_h_max 8
_diffrn_reflns_limit_h_min -8
_diffrn_reflns_limit_k_max 14
_diffrn_reflns_limit_k_min -14
_diffrn_reflns_limit_l_max 23
_diffrn_reflns_limit_l_min -23
_diffrn_reflns_number 10948
_diffrn_reflns_theta_full 26.37
_diffrn_reflns_theta_max 26.37
_diffrn_reflns_theta_min 2.17
_exptl_absorpt_coefficient_mu 12.737
_exptl_absorpt_correction_T_max 0.070
_exptl_absorpt_correction_T_min 0.043
_exptl_absorpt_correction_type multi-scan
_exptl_absorpt_process_details 'Bruker, 2001.'
_exptl_crystal_colour yellow
_exptl_crystal_density_diffrn 2.054
_exptl_crystal_density_method 'not measured'
_exptl_crystal_description block
_exptl_crystal_F_000 816
_exptl_crystal_size_max 0.48
_exptl_crystal_size_mid 0.21
_exptl_crystal_size_min 0.21
_refine_diff_density_max 1.578
_refine_diff_density_min -1.031
_refine_diff_density_rms 0.127
_refine_ls_extinction_method none
_refine_ls_goodness_of_fit_ref 1.089
_refine_ls_hydrogen_treatment constr
_refine_ls_matrix_type full
_refine_ls_number_parameters 149
_refine_ls_number_reflns 2847
_refine_ls_number_restraints 0
_refine_ls_restrained_S_all 1.089
_refine_ls_R_factor_all 0.0335
_refine_ls_R_factor_gt 0.0282
_refine_ls_shift/su_max 0.001
_refine_ls_shift/su_mean 0.000
_refine_ls_structure_factor_coef Fsqd
_refine_ls_weighting_details 'calc w=1/[\s^2^(Fo^2^)+(0.0140P)^2^+3.0962P] where P=(Fo^2^+2Fc^2^)/3'
_refine_ls_weighting_scheme calc
_refine_ls_wR_factor_gt 0.0596
_refine_ls_wR_factor_ref 0.0612
_reflns_number_gt 2556
_reflns_number_total 2847
_reflns_threshold_expression >2sigma(I)
_cod_data_source_file b717127g.txt
_cod_data_source_block 84richy
_cod_depositor_comments
;
The following automatic conversions were performed:
'_symmetry_cell_setting' value 'Monoclinic' changed to 'monoclinic'
according to '/home/saulius/struct/CIF-dictionaries/cif_core.dic'
dictionary named 'cif_core.dic' version 2.4.1 from 2010-06-29.

Automatic conversion script
Id: cif_fix_enum 1527 2010-12-29 10:47:43Z saulius 
;
_cod_original_sg_symbol_H-M 'P2(1)/n '
_cod_database_code 7003550

loop_
_symmetry_equiv_pos_as_xyz
'x, y, z'
'-x+1/2, y+1/2, -z+1/2'
'-x, -y, -z'
'x-1/2, -y-1/2, z-1/2'

loop_
_atom_site_label
_atom_site_type_symbol
_atom_site_fract_x
_atom_site_fract_y
_atom_site_fract_z
_atom_site_U_iso_or_equiv
_atom_site_adp_type
_atom_site_occupancy
_atom_site_symmetry_multiplicity
_atom_site_calc_flag
_atom_site_refinement_flags
_atom_site_disorder_assembly
_atom_site_disorder_group
Bi1 Bi 0.27625(3) 0.556790(16) 0.044642(10) 0.02997(8) Uani 1 1 d . . .
N1 N 0.3310(7) 0.5526(4) 0.1956(3) 0.0368(11) Uani 1 1 d . . .
N2 N 0.0599(7) 0.7557(4) -0.0177(2) 0.0335(10) Uani 1 1 d . . .
S1 S 0.6035(3) 0.42800(13) 0.07819(8) 0.0448(4) Uani 1 1 d . . .
C1 C 0.4127(8) 0.7231(5) 0.0943(3) 0.0306(12) Uani 1 1 d . . .
C2 C 0.5174(8) 0.7229(5) 0.1641(3) 0.0371(13) Uani 1 1 d . . .
C3 C 0.6066(9) 0.8247(6) 0.1937(3) 0.0498(16) Uani 1 1 d . . .
H3 H 0.6802 0.8251 0.2400 0.060 Uiso 1 1 calc R . .
C4 C 0.5853(11) 0.9257(6) 0.1541(4) 0.0507(17) Uani 1 1 d . . .
H4 H 0.6538 0.9925 0.1724 0.061 Uiso 1 1 calc R . .
C5 C 0.4648(10) 0.9275(5) 0.0885(4) 0.0479(16) Uani 1 1 d . . .
H5 H 0.4395 0.9972 0.0644 0.057 Uiso 1 1 calc R . .
C6 C 0.3787(8) 0.8258(5) 0.0572(3) 0.0338(12) Uani 1 1 d . . .
C7 C 0.5261(9) 0.6162(5) 0.2090(3) 0.0400(14) Uani 1 1 d . . .
H7A H 0.6400 0.5672 0.1989 0.048 Uiso 1 1 calc R . .
H7B H 0.5551 0.6376 0.2590 0.048 Uiso 1 1 calc R . .
C8 C 0.3504(11) 0.4407(5) 0.2308(4) 0.0520(17) Uani 1 1 d . . .
H8A H 0.4567 0.3960 0.2131 0.078 Uiso 1 1 calc R . .
H8B H 0.2182 0.4008 0.2212 0.078 Uiso 1 1 calc R . .
H8C H 0.3890 0.4514 0.2813 0.078 Uiso 1 1 calc R . .
C9 C 0.1526(10) 0.6182(6) 0.2164(3) 0.0510(16) Uani 1 1 d . . .
H9A H 0.1801 0.6338 0.2666 0.076 Uiso 1 1 calc R . .
H9B H 0.0260 0.5735 0.2055 0.076 Uiso 1 1 calc R . .
H9C H 0.1361 0.6897 0.1906 0.076 Uiso 1 1 calc R . .
C10 C 0.2426(9) 0.8308(5) -0.0140(3) 0.0368(12) Uani 1 1 d . . .
H10A H 0.1958 0.9097 -0.0236 0.044 Uiso 1 1 calc R . .
H10B H 0.3245 0.8082 -0.0504 0.044 Uiso 1 1 calc R . .
C11 C -0.0829(9) 0.7929(6) 0.0301(4) 0.0523(17) Uani 1 1 d . . .
H11A H -0.0073 0.7987 0.0777 0.078 Uiso 1 1 calc R . .
H11B H -0.1945 0.7376 0.0290 0.078 Uiso 1 1 calc R . .
H11C H -0.1411 0.8668 0.0150 0.078 Uiso 1 1 calc R . .
C12 C -0.0522(10) 0.7503(6) -0.0904(3) 0.0512(17) Uani 1 1 d . . .
H12A H -0.1690 0.6982 -0.0925 0.077 Uiso 1 1 calc R . .
H12B H 0.0413 0.7233 -0.1215 0.077 Uiso 1 1 calc R . .
H12C H -0.1029 0.8258 -0.1052 0.077 Uiso 1 1 calc R . .

loop_
_atom_site_aniso_label
_atom_site_aniso_U_11
_atom_site_aniso_U_22
_atom_site_aniso_U_33
_atom_site_aniso_U_23
_atom_site_aniso_U_13
_atom_site_aniso_U_12
Bi1 0.03278(12) 0.02503(12) 0.03122(12) -0.00296(9) 0.00236(8) -0.00149(9)
N1 0.036(3) 0.038(3) 0.038(3) 0.006(2) 0.010(2) -0.002(2)
N2 0.035(2) 0.026(2) 0.039(3) 0.003(2) 0.006(2) 0.0038(19)
S1 0.0585(10) 0.0464(9) 0.0295(8) 0.0019(6) 0.0067(7) 0.0229(7)
C1 0.028(3) 0.031(3) 0.034(3) -0.009(2) 0.009(2) -0.003(2)
C2 0.026(3) 0.051(4) 0.035(3) -0.012(3) 0.009(2) -0.007(2)
C3 0.040(3) 0.064(4) 0.046(4) -0.024(3) 0.009(3) -0.015(3)
C4 0.055(4) 0.044(4) 0.056(4) -0.026(3) 0.020(3) -0.022(3)
C5 0.051(4) 0.036(4) 0.062(5) -0.007(3) 0.024(3) -0.011(3)
C6 0.039(3) 0.027(3) 0.040(3) -0.006(2) 0.018(2) 0.000(2)
C7 0.037(3) 0.054(4) 0.028(3) -0.005(3) 0.001(2) -0.001(3)
C8 0.061(4) 0.053(4) 0.043(4) 0.013(3) 0.009(3) 0.000(3)
C9 0.046(4) 0.065(5) 0.045(4) -0.002(3) 0.019(3) 0.004(3)
C10 0.042(3) 0.026(3) 0.044(3) 0.002(3) 0.013(2) -0.002(2)
C11 0.035(3) 0.057(4) 0.067(4) 0.006(4) 0.017(3) 0.011(3)
C12 0.056(4) 0.047(4) 0.045(4) 0.011(3) -0.008(3) 0.001(3)

loop_
_atom_type_symbol
_atom_type_description
_atom_type_scat_dispersion_real
_atom_type_scat_dispersion_imag
_atom_type_scat_source
C C 0.0033 0.0016 'International Tables Vol C Tables 4.2.6.8 and 6.1.1.4'
H H 0.0000 0.0000 'International Tables Vol C Tables 4.2.6.8 and 6.1.1.4'
N N 0.0061 0.0033 'International Tables Vol C Tables 4.2.6.8 and 6.1.1.4'
S S 0.1246 0.1234 'International Tables Vol C Tables 4.2.6.8 and 6.1.1.4'
Bi Bi -4.1077 10.2566 'International Tables Vol C Tables 4.2.6.8 and 6.1.1.4'

loop_
_geom_angle_atom_site_label_1
_geom_angle_atom_site_label_2
_geom_angle_atom_site_label_3
_geom_angle
_geom_angle_site_symmetry_1
_geom_angle_site_symmetry_3
_geom_angle_publ_flag
C1 Bi1 S1 98.13(14) . . ?
C1 Bi1 S1 99.65(14) . 3_665 ?
S1 Bi1 S1 85.01(5) . 3_665 ?
C7 N1 C8 111.4(5) . . ?
C7 N1 C9 112.4(5) . . ?
C8 N1 C9 110.3(5) . . ?
C12 N2 C11 109.7(5) . . ?
C12 N2 C10 110.4(5) . . ?
C11 N2 C10 112.2(5) . . ?
Bi1 S1 Bi1 94.99(5) . 3_665 ?
C6 C1 C2 120.1(5) . . ?
C6 C1 Bi1 120.0(4) . . ?
C2 C1 Bi1 119.7(4) . . ?
C1 C2 C3 119.5(6) . . ?
C1 C2 C7 120.9(5) . . ?
C3 C2 C7 119.6(5) . . ?
C4 C3 C2 119.8(6) . . ?
C5 C4 C3 120.3(6) . . ?
C4 C5 C6 120.6(6) . . ?
C1 C6 C5 119.3(5) . . ?
C1 C6 C10 121.2(5) . . ?
C5 C6 C10 119.4(5) . . ?
N1 C7 C2 111.6(5) . . ?
N2 C10 C6 112.0(4) . . ?

loop_
_geom_bond_atom_site_label_1
_geom_bond_atom_site_label_2
_geom_bond_distance
_geom_bond_site_symmetry_2
_geom_bond_publ_flag
Bi1 C1 2.260(5) . ?
Bi1 S1 2.5770(16) . ?
Bi1 S1 2.5784(17) 3_665 ?
N1 C7 1.443(7) . ?
N1 C8 1.455(7) . ?
N1 C9 1.481(7) . ?
N2 C12 1.455(7) . ?
N2 C11 1.455(7) . ?
N2 C10 1.455(7) . ?
S1 Bi1 2.5784(17) 3_665 ?
C1 C6 1.383(8) . ?
C1 C2 1.389(7) . ?
C2 C3 1.391(8) . ?
C2 C7 1.498(8) . ?
C3 C4 1.386(9) . ?
C4 C5 1.359(10) . ?
C5 C6 1.394(8) . ?
C6 C10 1.492(8) . ?

loop_
_geom_torsion_atom_site_label_1
_geom_torsion_atom_site_label_2
_geom_torsion_atom_site_label_3
_geom_torsion_atom_site_label_4
_geom_torsion
_geom_torsion_site_symmetry_1
_geom_torsion_site_symmetry_2
_geom_torsion_site_symmetry_3
_geom_torsion_site_symmetry_4
_geom_torsion_publ_flag
C1 Bi1 S1 Bi1 -99.06(14) . . . 3_665 ?
S1 Bi1 S1 Bi1 0.0 3_665 . . 3_665 ?
S1 Bi1 C1 C6 135.4(4) . . . . ?
S1 Bi1 C1 C6 49.1(4) 3_665 . . . ?
S1 Bi1 C1 C2 -49.2(4) . . . . ?
S1 Bi1 C1 C2 -135.5(4) 3_665 . . . ?
C6 C1 C2 C3 -6.6(8) . . . . ?
Bi1 C1 C2 C3 178.1(4) . . . . ?
C6 C1 C2 C7 170.2(5) . . . . ?
Bi1 C1 C2 C7 -5.1(7) . . . . ?
C1 C2 C3 C4 1.7(8) . . . . ?
C7 C2 C3 C4 -175.2(6) . . . . ?
C2 C3 C4 C5 4.9(9) . . . . ?
C3 C4 C5 C6 -6.6(10) . . . . ?
C2 C1 C6 C5 4.9(8) . . . . ?
Bi1 C1 C6 C5 -179.7(4) . . . . ?
C2 C1 C6 C10 -171.8(5) . . . . ?
Bi1 C1 C6 C10 3.6(6) . . . . ?
C4 C5 C6 C1 1.7(8) . . . . ?
C4 C5 C6 C10 178.5(5) . . . . ?
C8 N1 C7 C2 171.2(5) . . . . ?
C9 N1 C7 C2 -64.4(6) . . . . ?
C1 C2 C7 N1 -37.4(7) . . . . ?
C3 C2 C7 N1 139.4(5) . . . . ?
C12 N2 C10 C6 -171.9(5) . . . . ?
C11 N2 C10 C6 65.4(6) . . . . ?
C1 C6 C10 N2 38.2(7) . . . . ?
C5 C6 C10 N2 -138.5(5) . . . . ?
